data_4110272
loop_
_publ_author_name
'Kari A. McGee'
'David J. Veltkamp'
'Brian J. Marquardt'
'Kent R. Mann'

_publ_section_title
;
 Porous Crystalline Ruthenium Complexes Are Oxygen Sensors
;
_journal_name_full 'Journal of the American Chemical Society'
_journal_page_first 15092
_journal_page_last 15093
_journal_paper_doi 10.1021/ja0681772
_journal_volume 129
_journal_year 2007
_chemical_formula_moiety 'C36 H24 N6 Ru, 2(C24 B F20)'
_chemical_formula_sum 'C84 H24 B2 F40 N6 Ru'
_chemical_formula_weight 1999.78
_chemical_name_common 05151x
_chemical_name_systematic
; 
 ? 
;
_space_group_IT_number 76
_symmetry_cell_setting tetragonal
_symmetry_space_group_name_Hall 'P 4w'
_symmetry_space_group_name_H-M 'P 41'
_atom_sites_solution_hydrogens geom
_atom_sites_solution_primary direct
_atom_sites_solution_secondary difmap
_audit_creation_method SHELXL-97
_cell_angle_alpha 90.00
_cell_angle_beta 90.00
_cell_angle_gamma 90.00
_cell_formula_units_Z 4
_cell_length_a 12.8314(6)
_cell_length_b 12.8314(6)
_cell_length_c 44.695(4)
_cell_measurement_reflns_used 3843
_cell_measurement_temperature 173(2)
_cell_volume 7358.8(8)
_computing_cell_refinement 'SAINT, Bruker'
_computing_data_collection 'SMART, Bruker'
_computing_data_reduction 'SAINT, Bruker'
_computing_molecular_graphics 'SHELXTL, Bruker'
_computing_structure_refinement 'SHELXL-97 (Sheldrick, 1997)'
_computing_structure_solution 'SHELXS-97 (Sheldrick, 1990)'
_diffrn_ambient_temperature 173(2)
_diffrn_measured_fraction_theta_full 1.000
_diffrn_measured_fraction_theta_max 1.000
_diffrn_measurement_device_type 'Siemens SMART Platform CCD'
_diffrn_measurement_method 'area-detector, omega scans'
_diffrn_radiation_monochromator graphite
_diffrn_radiation_source 'normal-focus sealed tube'
_diffrn_radiation_type MoK\a
_diffrn_radiation_wavelength 0.71073
_diffrn_reflns_av_R_equivalents 0.0610
_diffrn_reflns_av_sigmaI/netI 0.0528
_diffrn_reflns_limit_h_max 16
_diffrn_reflns_limit_h_min -16
_diffrn_reflns_limit_k_max 16
_diffrn_reflns_limit_k_min -16
_diffrn_reflns_limit_l_max 57
_diffrn_reflns_limit_l_min -57
_diffrn_reflns_number 87407
_diffrn_reflns_theta_full 27.52
_diffrn_reflns_theta_max 27.52
_diffrn_reflns_theta_min 1.59
_exptl_absorpt_coefficient_mu 0.370
_exptl_absorpt_correction_T_max 0.940000
_exptl_absorpt_correction_T_min 0.848191
_exptl_absorpt_correction_type multi-scan
_exptl_absorpt_process_details 'SADABS, R. Blessing, 1995'
_exptl_crystal_colour red-orange
_exptl_crystal_density_diffrn 1.805
_exptl_crystal_description needle
_exptl_crystal_F_000 3936
_exptl_crystal_size_max 0.425
_exptl_crystal_size_mid 0.155
_exptl_crystal_size_min 0.155
_refine_diff_density_max 0.571
_refine_diff_density_min -0.666
_refine_diff_density_rms 0.065
_refine_ls_abs_structure_details 'Flack H D (1983), 8344 Friedel pairs, Acta Cryst. A39, 876-881'
_refine_ls_abs_structure_Flack 0.01(2)
_refine_ls_extinction_method none
_refine_ls_goodness_of_fit_ref 1.104
_refine_ls_hydrogen_treatment riding
_refine_ls_matrix_type full
_refine_ls_number_parameters 1198
_refine_ls_number_reflns 16927
_refine_ls_number_restraints 1
_refine_ls_restrained_S_all 1.104
_refine_ls_R_factor_all 0.0709
_refine_ls_R_factor_gt 0.0570
_refine_ls_shift/su_max 0.001
_refine_ls_shift/su_mean 0.000
_refine_ls_structure_factor_coef Fsqd
_refine_ls_weighting_details 'calc w=1/[\s^2^(Fo^2^)+(0.0366P)^2^+7.6582P] where P=(Fo^2^+2Fc^2^)/3'
_refine_ls_weighting_scheme calc
_refine_ls_wR_factor_gt 0.1040
_refine_ls_wR_factor_ref 0.1083
_reflns_number_gt 14520
_reflns_number_total 16927
_reflns_threshold_expression >2sigma(I)
_cod_data_source_file ja0681772rom20061115_113050.cif
_cod_data_source_block 05151x
_cod_original_cell_volume 7358.9(8)
_cod_database_code 4110272

loop_
_symmetry_equiv_pos_as_xyz
'x, y, z'
'-x, -y, z+1/2'
'-y, x, z+1/4'
'y, -x, z+3/4'

loop_
_atom_site_label
_atom_site_type_symbol
_atom_site_fract_x
_atom_site_fract_y
_atom_site_fract_z
_atom_site_U_iso_or_equiv
_atom_site_adp_type
_atom_site_occupancy
_atom_site_symmetry_multiplicity
_atom_site_calc_flag
_atom_site_refinement_flags
Ru1 Ru 0.61223(3) 0.04254(2) 0.138438(8) 0.02414(7) Uani 1 1 d .
N1 N 0.5821(3) 0.1609(3) 0.10898(8) 0.0278(8) Uani 1 1 d .
C1 C 0.4950(4) 0.1812(3) 0.09360(10) 0.0352(10) Uani 1 1 d .
H1A H 0.4352 0.1394 0.0972 0.042 Uiso 1 1 calc R
B1 B -0.4147(4) -0.3338(4) -0.03174(11) 0.0278(10) Uani 1 1 d .
F1 F -0.60844(19) -0.3903(2) -0.05917(6) 0.0398(6) Uani 1 1 d .
N2 N 0.7538(3) 0.1193(2) 0.13952(9) 0.0272(7) Uani 1 1 d .
C2 C 0.4877(4) 0.2608(4) 0.07247(11) 0.0435(12) Uani 1 1 d .
H2A H 0.4246 0.2715 0.0618 0.052 Uiso 1 1 calc R
B2 B 0.1391(4) 0.0936(4) 0.03662(11) 0.0274(10) Uani 1 1 d .
F2 F -0.6421(2) -0.4920(3) -0.10998(8) 0.0547(8) Uani 1 1 d .
N3 N 0.4625(3) -0.0161(2) 0.13706(9) 0.0262(7) Uani 1 1 d .
C3 C 0.5718(4) 0.3231(4) 0.06732(12) 0.0453(13) Uani 1 1 d .
H3A H 0.5676 0.3767 0.0527 0.054 Uiso 1 1 calc R
F3 F -0.4773(2) -0.5610(2) -0.14374(7) 0.0513(8) Uani 1 1 d .
N4 N 0.5455(3) 0.1206(3) 0.17385(8) 0.0269(8) Uani 1 1 d .
C4 C 0.6644(4) 0.3088(4) 0.08344(10) 0.0361(11) Uani 1 1 d .
F4 F -0.2810(2) -0.5285(2) -0.12351(6) 0.0395(6) Uani 1 1 d .
N5 N 0.6738(3) -0.0549(3) 0.10621(8) 0.0285(8) Uani 1 1 d .
C5 C 0.6653(3) 0.2252(3) 0.10379(9) 0.0279(9) Uani 1 1 d .
F5 F -0.24477(19) -0.4381(2) -0.07117(6) 0.0359(6) Uani 1 1 d .
N6 N 0.6589(3) -0.0804(3) 0.16488(8) 0.0283(8) Uani 1 1 d .
C6 C 0.7577(3) 0.2034(3) 0.12056(10) 0.0290(9) Uani 1 1 d .
F6 F -0.3116(2) -0.5177(2) -0.01056(7) 0.0414(7) Uani 1 1 d .
C7 C 0.8469(4) 0.2646(3) 0.11706(11) 0.0349(10) Uani 1 1 d .
F7 F -0.1236(2) -0.5363(2) 0.01466(8) 0.0512(9) Uani 1 1 d .
C8 C 0.9353(4) 0.2369(4) 0.13368(12) 0.0411(12) Uani 1 1 d .
H8A H 0.9977 0.2763 0.1318 0.049 Uiso 1 1 calc R
F8 F 0.0002(2) -0.3656(2) 0.02183(7) 0.0490(7) Uani 1 1 d .
C9 C 0.9316(4) 0.1533(4) 0.15249(12) 0.0415(12) Uani 1 1 d .
H9A H 0.9912 0.1338 0.1638 0.050 Uiso 1 1 calc R
F9 F -0.0731(2) -0.1744(2) 0.00554(7) 0.0455(7) Uani 1 1 d .
C10 C 0.8400(3) 0.0975(4) 0.15488(11) 0.0341(10) Uani 1 1 d .
H10A H 0.8384 0.0400 0.1683 0.041 Uiso 1 1 calc R
F10 F -0.2603(2) -0.1530(2) -0.01788(6) 0.0389(6) Uani 1 1 d .
C12 C 0.8419(4) 0.3509(4) 0.09656(13) 0.0464(13) Uani 1 1 d .
H12A H 0.9008 0.3951 0.0944 0.056 Uiso 1 1 calc R
F11 F -0.2939(2) -0.2139(2) -0.07390(6) 0.0406(6) Uani 1 1 d .
C11 C 0.7559(5) 0.3700(4) 0.08057(13) 0.0469(13) Uani 1 1 d .
H11A H 0.7561 0.4265 0.0668 0.056 Uiso 1 1 calc R
F12 F -0.3451(3) -0.0349(2) -0.10004(7) 0.0562(8) Uani 1 1 d .
C13 C 0.4207(4) -0.0847(3) 0.11763(11) 0.0316(10) Uani 1 1 d .
H13A H 0.4623 -0.1095 0.1016 0.038 Uiso 1 1 calc R
F13 F -0.5358(3) 0.0521(3) -0.09086(9) 0.0694(10) Uani 1 1 d .
C14 C 0.3188(4) -0.1202(4) 0.12028(11) 0.0363(11) Uani 1 1 d .
H14A H 0.2922 -0.1687 0.1061 0.044 Uiso 1 1 calc R
F14 F -0.6725(2) -0.0437(2) -0.05308(8) 0.0590(9) Uani 1 1 d .
C15 C 0.2561(4) -0.0857(4) 0.14326(12) 0.0411(12) Uani 1 1 d .
H15A H 0.1869 -0.1112 0.1453 0.049 Uiso 1 1 calc R
F15 F -0.6196(2) -0.2134(2) -0.02373(6) 0.0433(7) Uani 1 1 d .
C16 C 0.2954(4) -0.0128(4) 0.16362(10) 0.0341(10) Uani 1 1 d .
F16 F -0.4560(2) -0.2072(2) 0.01941(7) 0.0477(7) Uani 1 1 d .
C17 C 0.3987(3) 0.0192(3) 0.15965(10) 0.0287(9) Uani 1 1 d .
F17 F -0.5655(3) -0.2541(3) 0.06824(7) 0.0689(10) Uani 1 1 d .
C18 C 0.4445(3) 0.0914(3) 0.17951(9) 0.0270(9) Uani 1 1 d .
F18 F -0.6525(3) -0.4468(3) 0.07445(7) 0.0651(10) Uani 1 1 d .
C19 C 0.3880(4) 0.1309(4) 0.20394(10) 0.0343(10) Uani 1 1 d .
F19 F -0.6330(2) -0.5889(2) 0.02954(7) 0.0517(8) Uani 1 1 d .
C20 C 0.4400(4) 0.1982(4) 0.22363(10) 0.0375(11) Uani 1 1 d .
H20A H 0.4045 0.2258 0.2405 0.045 Uiso 1 1 calc R
F20 F -0.5257(2) -0.5443(2) -0.01928(6) 0.0401(6) Uani 1 1 d .
C21 C 0.5401(4) 0.2238(4) 0.21857(11) 0.0389(11) Uani 1 1 d .
H21A H 0.5764 0.2670 0.2323 0.047 Uiso 1 1 calc R
F21 F 0.3481(2) 0.0225(3) 0.05360(7) 0.0613(9) Uani 1 1 d .
C22 C 0.5910(4) 0.1863(3) 0.19282(10) 0.0333(10) Uani 1 1 d .
H22A H 0.6602 0.2087 0.1889 0.040 Uiso 1 1 calc R
F22 F 0.5260(2) 0.0503(3) 0.02482(8) 0.0646(10) Uani 1 1 d .
C24 C 0.2809(4) 0.0999(4) 0.20722(12) 0.0439(12) Uani 1 1 d .
H24A H 0.2402 0.1281 0.2230 0.053 Uiso 1 1 calc R
F23 F 0.5305(2) 0.1538(3) -0.02824(9) 0.0660(10) Uani 1 1 d .
C23 C 0.2378(4) 0.0312(4) 0.18812(12) 0.0480(13) Uani 1 1 d .
H23A H 0.1672 0.0113 0.1909 0.058 Uiso 1 1 calc R
F24 F 0.3491(3) 0.2243(3) -0.05229(9) 0.0769(13) Uani 1 1 d .
C25 C 0.6822(4) -0.0382(4) 0.07689(11) 0.0399(11) Uani 1 1 d .
H25A H 0.6592 0.0264 0.0689 0.048 Uiso 1 1 calc R
F25 F 0.1692(2) 0.1969(3) -0.02448(8) 0.0582(9) Uani 1 1 d .
C26 C 0.7240(5) -0.1130(5) 0.05752(12) 0.0510(14) Uani 1 1 d .
H26A H 0.7280 -0.0998 0.0366 0.061 Uiso 1 1 calc R
F26 F 0.0982(2) -0.0016(2) -0.02243(7) 0.0503(8) Uani 1 1 d .
C27 C 0.7592(5) -0.2059(5) 0.06909(15) 0.0616(17) Uani 1 1 d .
H27A H 0.7878 -0.2570 0.0561 0.074 Uiso 1 1 calc R
F27 F -0.0814(3) -0.0094(3) -0.05161(8) 0.0675(10) Uani 1 1 d .
C28 C 0.7532(4) -0.2255(4) 0.09967(13) 0.0463(13) Uani 1 1 d .
F28 F -0.2578(2) 0.0683(3) -0.02690(9) 0.0628(9) Uani 1 1 d .
C29 C 0.7106(3) -0.1465(3) 0.11759(11) 0.0325(10) Uani 1 1 d .
F29 F -0.2458(3) 0.1710(4) 0.02663(9) 0.0808(12) Uani 1 1 d .
C30 C 0.7017(3) -0.1596(4) 0.14926(11) 0.0346(11) Uani 1 1 d .
F30 F -0.0647(3) 0.1950(3) 0.05392(8) 0.0753(11) Uani 1 1 d .
C31 C 0.7343(4) -0.2546(4) 0.16249(13) 0.0430(13) Uani 1 1 d .
F31 F 0.2321(2) -0.1122(2) 0.01669(6) 0.0447(7) Uani 1 1 d .
C32 C 0.7235(4) -0.2627(4) 0.19349(14) 0.0498(14) Uani 1 1 d .
H32A H 0.7438 -0.3250 0.2034 0.060 Uiso 1 1 calc R
F32 F 0.1954(2) -0.2964(2) 0.04036(6) 0.0432(7) Uani 1 1 d .
C33 C 0.6838(4) -0.1813(4) 0.20949(12) 0.0420(12) Uani 1 1 d .
H33A H 0.6780 -0.1857 0.2306 0.050 Uiso 1 1 calc R
F33 F 0.0655(3) -0.3175(2) 0.08817(7) 0.0549(8) Uani 1 1 d .
C34 C 0.6517(4) -0.0911(4) 0.19436(11) 0.0381(11) Uani 1 1 d .
H34A H 0.6236 -0.0351 0.2057 0.046 Uiso 1 1 calc R
F34 F -0.0191(3) -0.1441(2) 0.11334(8) 0.0641(10) Uani 1 1 d .
C36 C 0.7777(4) -0.3337(4) 0.14371(16) 0.0593(17) Uani 1 1 d .
H36A H 0.8012 -0.3972 0.1523 0.071 Uiso 1 1 calc R
F35 F 0.0148(3) 0.0424(2) 0.08990(8) 0.0610(10) Uani 1 1 d .
C35 C 0.7856(5) -0.3191(4) 0.11370(16) 0.0588(17) Uani 1 1 d .
H35A H 0.8138 -0.3734 0.1017 0.071 Uiso 1 1 calc R
F36 F 0.2229(3) 0.0929(2) 0.10029(7) 0.0578(9) Uani 1 1 d .
C37 C -0.4258(3) -0.4102(3) -0.06175(10) 0.0275(9) Uani 1 1 d .
F37 F 0.2519(3) 0.2572(3) 0.13499(8) 0.0728(10) Uani 1 1 d .
C38 C -0.5242(3) -0.4271(4) -0.07391(10) 0.0335(10) Uani 1 1 d .
F38 F 0.2015(3) 0.4517(3) 0.11548(8) 0.0709(11) Uani 1 1 d .
C39 C -0.5435(4) -0.4771(4) -0.09999(11) 0.0369(11) Uani 1 1 d .
F39 F 0.1237(4) 0.4754(3) 0.05927(10) 0.0908(14) Uani 1 1 d .
C40 C -0.4607(4) -0.5129(4) -0.11698(10) 0.0363(11) Uani 1 1 d .
F40 F 0.0960(3) 0.3123(2) 0.02410(8) 0.0756(12) Uani 1 1 d .
C41 C -0.3623(3) -0.4965(3) -0.10650(11) 0.0337(10) Uani 1 1 d .
C42 C -0.3459(3) -0.4486(3) -0.07978(10) 0.0298(10) Uani 1 1 d .
C43 C -0.2953(3) -0.3350(3) -0.01704(9) 0.0287(9) Uani 1 1 d .
C44 C -0.2535(3) -0.4295(3) -0.00763(10) 0.0310(10) Uani 1 1 d .
C45 C -0.1576(4) -0.4415(4) 0.00567(11) 0.0380(11) Uani 1 1 d .
C46 C -0.0952(3) -0.3550(4) 0.00911(10) 0.0354(11) Uani 1 1 d .
C47 C -0.1324(4) -0.2597(4) 0.00057(10) 0.0344(11) Uani 1 1 d .
C48 C -0.2294(4) -0.2516(3) -0.01162(10) 0.0312(10) Uani 1 1 d .
C49 C -0.4508(4) -0.2215(3) -0.04606(10) 0.0302(10) Uani 1 1 d .
C50 C -0.3870(3) -0.1709(4) -0.06682(10) 0.0316(10) Uani 1 1 d .
C51 C -0.4121(4) -0.0809(4) -0.08105(11) 0.0425(12) Uani 1 1 d .
C52 C -0.5087(4) -0.0358(4) -0.07637(12) 0.0429(12) Uani 1 1 d .
C53 C -0.5766(4) -0.0847(4) -0.05731(12) 0.0431(12) Uani 1 1 d .
C54 C -0.5460(3) -0.1728(4) -0.04240(11) 0.0355(11) Uani 1 1 d .
C55 C -0.4866(3) -0.3712(3) -0.00303(10) 0.0295(10) Uani 1 1 d .
C56 C -0.4989(4) -0.3039(4) 0.02050(11) 0.0371(11) Uani 1 1 d .
C57 C -0.5556(4) -0.3263(5) 0.04629(11) 0.0443(13) Uani 1 1 d .
C58 C -0.5991(4) -0.4233(5) 0.04937(11) 0.0457(13) Uani 1 1 d .
C59 C -0.5886(4) -0.4935(4) 0.02649(12) 0.0412(12) Uani 1 1 d .
C60 C -0.5332(3) -0.4671(4) 0.00141(10) 0.0327(10) Uani 1 1 d .
C61 C 0.2476(3) 0.1054(3) 0.01636(11) 0.0310(10) Uani 1 1 d .
C62 C 0.3435(4) 0.0717(4) 0.02721(11) 0.0371(11) Uani 1 1 d .
C63 C 0.4371(4) 0.0858(4) 0.01289(13) 0.0427(12) Uani 1 1 d .
C64 C 0.4396(4) 0.1390(4) -0.01351(13) 0.0446(13) Uani 1 1 d .
C65 C 0.3491(4) 0.1758(4) -0.02554(13) 0.0491(14) Uani 1 1 d .
C66 C 0.2552(4) 0.1584(4) -0.01056(12) 0.0394(12) Uani 1 1 d .
C67 C 0.0295(3) 0.0983(3) 0.01695(10) 0.0309(10) Uani 1 1 d .
C68 C 0.0159(4) 0.0468(3) -0.00961(11) 0.0331(10) Uani 1 1 d .
C69 C -0.0766(4) 0.0392(4) -0.02497(12) 0.0410(12) Uani 1 1 d .
C70 C -0.1655(4) 0.0783(4) -0.01251(14) 0.0459(13) Uani 1 1 d .
C71 C -0.1585(4) 0.1288(5) 0.01419(13) 0.0497(14) Uani 1 1 d .
C72 C -0.0632(4) 0.1385(5) 0.02820(12) 0.0458(13) Uani 1 1 d .
C73 C 0.1284(3) -0.0225(3) 0.05245(10) 0.0270(9) Uani 1 1 d .
C74 C 0.1685(4) -0.1146(3) 0.04096(10) 0.0308(10) Uani 1 1 d .
C75 C 0.1504(4) -0.2113(3) 0.05268(11) 0.0309(10) Uani 1 1 d .
C76 C 0.0872(4) -0.2231(3) 0.07695(11) 0.0359(11) Uani 1 1 d .
C77 C 0.0423(4) -0.1359(4) 0.08917(11) 0.0392(12) Uani 1 1 d .
C78 C 0.0630(4) -0.0389(4) 0.07691(12) 0.0385(11) Uani 1 1 d .
C79 C 0.1521(4) 0.1923(3) 0.06039(10) 0.0300(9) Uani 1 1 d .
C80 C 0.1956(4) 0.1861(4) 0.08841(12) 0.0388(11) Uani 1 1 d .
C81 C 0.2115(4) 0.2703(4) 0.10698(12) 0.0463(13) Uani 1 1 d .
C82 C 0.1861(5) 0.3686(4) 0.09737(13) 0.0506(15) Uani 1 1 d .
C83 C 0.1472(5) 0.3805(4) 0.06940(13) 0.0511(14) Uani 1 1 d .
C84 C 0.1308(5) 0.2930(4) 0.05150(12) 0.0474(13) Uani 1 1 d .

loop_
_atom_site_aniso_label
_atom_site_aniso_U_11
_atom_site_aniso_U_22
_atom_site_aniso_U_33
_atom_site_aniso_U_23
_atom_site_aniso_U_13
_atom_site_aniso_U_12
Ru1 0.02470(17) 0.02356(17) 0.02417(14) -0.00047(15) -0.00375(15) -0.00073(14)
N1 0.0296(19) 0.0280(19) 0.0256(19) -0.0002(15) -0.0042(15) -0.0018(15)
C1 0.043(3) 0.028(2) 0.035(3) 0.0002(19) -0.008(2) -0.003(2)
B1 0.027(2) 0.031(3) 0.026(2) -0.004(2) 0.001(2) 0.001(2)
F1 0.0241(13) 0.0577(18) 0.0375(15) -0.0059(13) 0.0038(11) 0.0031(12)
N2 0.0251(17) 0.0277(17) 0.0287(18) -0.0037(17) 0.0020(17) 0.0006(13)
C2 0.053(3) 0.038(3) 0.039(3) 0.006(2) -0.010(2) 0.005(2)
B2 0.031(3) 0.024(2) 0.027(3) -0.0024(19) 0.004(2) 0.003(2)
F2 0.0306(14) 0.082(2) 0.0509(18) -0.0171(19) -0.0080(15) -0.0018(14)
N3 0.0287(17) 0.0216(16) 0.0283(17) 0.0024(16) -0.0077(17) -0.0009(13)
C3 0.062(3) 0.032(3) 0.043(3) 0.009(2) -0.001(3) 0.007(2)
F3 0.0506(18) 0.063(2) 0.0406(17) -0.0220(15) -0.0010(14) -0.0033(15)
N4 0.0242(18) 0.0275(19) 0.0289(19) 0.0007(15) -0.0007(15) 0.0001(14)
C4 0.046(3) 0.029(2) 0.033(2) 0.000(2) 0.004(2) 0.002(2)
F4 0.0390(15) 0.0437(16) 0.0358(14) -0.0105(12) 0.0104(12) 0.0002(12)
N5 0.0207(18) 0.034(2) 0.031(2) 0.0031(16) 0.0009(15) -0.0037(15)
C5 0.036(2) 0.024(2) 0.024(2) 0.0004(17) 0.0019(18) -0.0010(18)
F5 0.0260(13) 0.0404(15) 0.0414(15) -0.0051(12) 0.0015(11) 0.0005(11)
N6 0.0263(19) 0.0280(19) 0.031(2) 0.0023(15) -0.0043(15) -0.0003(15)
C6 0.032(2) 0.026(2) 0.029(2) -0.0113(18) 0.0052(18) 0.0020(18)
F6 0.0337(14) 0.0311(14) 0.0594(19) 0.0036(13) -0.0084(13) -0.0017(12)
C7 0.036(3) 0.030(2) 0.039(3) -0.009(2) 0.011(2) -0.0059(19)
F7 0.0434(18) 0.0409(17) 0.069(2) 0.0069(15) -0.0192(15) 0.0075(13)
C8 0.027(2) 0.045(3) 0.052(3) -0.010(2) 0.010(2) -0.007(2)
F8 0.0330(15) 0.0602(19) 0.0538(18) -0.0025(15) -0.0173(13) -0.0001(13)
C9 0.027(2) 0.054(3) 0.043(3) -0.010(2) -0.007(2) 0.001(2)
F9 0.0436(16) 0.0438(16) 0.0492(17) -0.0045(13) -0.0060(13) -0.0159(13)
C10 0.025(2) 0.039(3) 0.038(3) -0.007(2) -0.001(2) -0.0011(19)
F10 0.0392(15) 0.0302(14) 0.0472(17) -0.0015(12) -0.0012(13) -0.0052(11)
C12 0.045(3) 0.037(3) 0.057(4) 0.002(2) 0.017(3) -0.010(2)
F11 0.0389(15) 0.0441(16) 0.0387(16) 0.0032(12) 0.0109(12) 0.0020(13)
C11 0.061(4) 0.031(3) 0.049(3) 0.008(2) 0.012(3) 0.000(2)
F12 0.0578(19) 0.0573(19) 0.0534(19) 0.0230(15) 0.0054(15) -0.0066(15)
C13 0.035(3) 0.024(2) 0.036(3) 0.0042(19) -0.011(2) -0.0001(19)
F13 0.061(2) 0.051(2) 0.097(3) 0.033(2) -0.0163(19) 0.0042(16)
C14 0.035(3) 0.033(3) 0.040(3) 0.001(2) -0.016(2) -0.009(2)
F14 0.0420(17) 0.0489(19) 0.086(2) 0.0099(17) -0.0027(16) 0.0170(14)
C15 0.032(2) 0.037(3) 0.054(3) 0.015(2) -0.008(2) -0.012(2)
F15 0.0295(14) 0.0518(17) 0.0486(17) 0.0046(14) 0.0084(12) 0.0084(12)
C16 0.031(2) 0.039(3) 0.032(2) 0.011(2) -0.0048(19) -0.004(2)
F16 0.0547(18) 0.0453(17) 0.0430(17) -0.0126(13) 0.0065(14) -0.0081(14)
C17 0.028(2) 0.027(2) 0.031(2) 0.0041(18) -0.0014(18) -0.0038(18)
F17 0.074(2) 0.098(3) 0.0356(18) -0.0193(18) 0.0115(16) -0.009(2)
C18 0.031(2) 0.026(2) 0.024(2) 0.0078(17) 0.0008(18) 0.0035(17)
F18 0.060(2) 0.109(3) 0.0265(15) 0.0166(17) 0.0078(14) -0.012(2)
C19 0.037(3) 0.032(2) 0.034(3) 0.007(2) 0.001(2) 0.006(2)
F19 0.0461(17) 0.0544(19) 0.0545(19) 0.0298(15) -0.0073(14) -0.0113(14)
C20 0.052(3) 0.037(3) 0.024(2) -0.0065(19) 0.007(2) 0.011(2)
F20 0.0396(15) 0.0336(15) 0.0470(17) 0.0007(13) 0.0039(13) -0.0040(12)
C21 0.048(3) 0.035(3) 0.034(3) -0.005(2) -0.003(2) 0.001(2)
F21 0.0337(16) 0.113(3) 0.0370(17) 0.0109(17) -0.0056(13) -0.0029(17)
C22 0.038(3) 0.028(2) 0.034(3) -0.0031(19) -0.007(2) 0.0004(19)
F22 0.0277(16) 0.109(3) 0.057(2) 0.0028(19) -0.0055(14) -0.0041(17)
C24 0.039(3) 0.056(3) 0.037(3) 0.007(2) 0.012(2) 0.000(2)
F23 0.0330(17) 0.068(2) 0.097(3) 0.011(2) 0.0272(17) -0.0029(15)
C23 0.035(3) 0.060(3) 0.049(3) 0.008(3) 0.013(2) -0.004(2)
F24 0.059(2) 0.079(3) 0.093(3) 0.055(2) 0.038(2) 0.0222(18)
C25 0.047(3) 0.039(3) 0.033(3) -0.006(2) 0.002(2) 0.000(2)
F25 0.0430(17) 0.057(2) 0.075(2) 0.0387(18) 0.0193(16) 0.0168(15)
C26 0.065(4) 0.058(4) 0.031(3) -0.010(3) 0.012(3) -0.001(3)
F26 0.0465(17) 0.0562(18) 0.0483(18) -0.0205(15) -0.0107(14) 0.0223(14)
C27 0.065(4) 0.048(3) 0.072(4) -0.028(3) 0.022(3) 0.006(3)
F27 0.068(2) 0.062(2) 0.072(2) -0.0266(18) -0.0362(19) 0.0243(18)
C28 0.040(3) 0.038(3) 0.061(4) -0.011(3) 0.015(3) -0.001(2)
F28 0.0391(17) 0.0511(19) 0.098(3) 0.0176(18) -0.0244(17) -0.0023(14)
C29 0.021(2) 0.028(2) 0.048(3) -0.003(2) 0.001(2) -0.0011(18)
F29 0.0325(17) 0.124(3) 0.086(3) 0.005(3) 0.0142(18) 0.018(2)
C30 0.026(2) 0.034(3) 0.044(3) 0.002(2) -0.0053(19) -0.0014(19)
F30 0.0461(19) 0.125(3) 0.055(2) -0.025(2) 0.0083(16) 0.023(2)
C31 0.023(2) 0.040(3) 0.065(4) 0.015(3) -0.003(2) 0.004(2)
F31 0.067(2) 0.0294(14) 0.0374(16) 0.0006(12) 0.0130(14) 0.0077(13)
C32 0.040(3) 0.043(3) 0.067(4) 0.022(3) -0.014(3) 0.002(2)
F32 0.0566(18) 0.0250(14) 0.0481(17) -0.0038(12) -0.0069(14) 0.0085(13)
C33 0.037(3) 0.048(3) 0.042(3) 0.019(2) -0.010(2) -0.004(2)
F33 0.082(2) 0.0278(15) 0.0546(19) 0.0066(13) 0.0014(17) -0.0159(15)
C34 0.033(3) 0.050(3) 0.032(3) 0.008(2) -0.005(2) -0.003(2)
F34 0.081(2) 0.0447(18) 0.067(2) -0.0001(16) 0.0393(19) -0.0153(17)
C36 0.046(3) 0.036(3) 0.095(6) 0.009(3) 0.008(3) 0.020(2)
F35 0.079(2) 0.0282(15) 0.076(2) -0.0044(15) 0.0480(19) -0.0035(15)
C35 0.048(3) 0.038(3) 0.090(5) -0.012(3) 0.015(3) 0.013(3)
F36 0.092(3) 0.0369(17) 0.0441(18) -0.0067(14) -0.0233(17) 0.0057(16)
C37 0.026(2) 0.029(2) 0.028(2) 0.0047(18) 0.0008(18) -0.0026(17)
F37 0.102(3) 0.066(2) 0.051(2) -0.0199(18) -0.016(2) -0.0149(19)
C38 0.028(2) 0.039(3) 0.033(2) 0.002(2) 0.0009(19) 0.0007(19)
F38 0.099(3) 0.0440(19) 0.070(2) -0.0292(17) 0.021(2) -0.0197(18)
C39 0.031(2) 0.041(3) 0.039(3) 0.002(2) -0.006(2) -0.003(2)
F39 0.151(4) 0.0256(17) 0.095(3) -0.0114(18) -0.010(3) 0.007(2)
C40 0.041(3) 0.039(3) 0.029(3) -0.010(2) -0.005(2) -0.007(2)
F40 0.134(3) 0.0282(17) 0.065(2) 0.0013(16) -0.025(2) 0.0164(19)
C41 0.035(2) 0.030(2) 0.036(3) 0.000(2) 0.008(2) -0.0017(18)
C42 0.028(2) 0.027(2) 0.034(2) 0.0025(19) -0.0012(19) -0.0009(18)
C43 0.029(2) 0.033(2) 0.025(2) -0.0012(18) 0.0020(18) 0.0016(18)
C44 0.025(2) 0.033(2) 0.035(2) -0.0028(19) -0.0028(19) -0.0033(18)
C45 0.038(3) 0.038(3) 0.038(3) 0.006(2) 0.000(2) 0.003(2)
C46 0.023(2) 0.051(3) 0.032(2) -0.004(2) -0.0050(18) -0.002(2)
C47 0.033(3) 0.041(3) 0.029(2) -0.007(2) 0.004(2) -0.008(2)
C48 0.034(2) 0.030(2) 0.029(2) 0.0004(19) 0.0044(19) 0.0003(19)
C49 0.032(2) 0.024(2) 0.034(2) -0.0029(18) 0.0001(19) -0.0038(18)
C50 0.029(2) 0.033(2) 0.033(2) -0.002(2) 0.0012(19) 0.0007(19)
C51 0.054(3) 0.040(3) 0.034(3) 0.004(2) -0.002(2) -0.012(2)
C52 0.039(3) 0.037(3) 0.053(3) 0.012(2) -0.011(2) 0.009(2)
C53 0.037(3) 0.034(3) 0.058(3) 0.001(2) -0.004(2) 0.007(2)
C54 0.028(2) 0.036(3) 0.042(3) -0.007(2) 0.000(2) 0.004(2)
C55 0.028(2) 0.034(2) 0.027(2) 0.0034(19) -0.0021(18) 0.0013(18)
C56 0.036(3) 0.038(3) 0.037(3) -0.001(2) 0.001(2) 0.000(2)
C57 0.041(3) 0.068(4) 0.024(2) -0.009(2) -0.001(2) -0.004(3)
C58 0.034(3) 0.077(4) 0.027(3) 0.015(3) -0.003(2) -0.003(3)
C59 0.031(3) 0.053(3) 0.040(3) 0.028(2) -0.009(2) -0.003(2)
C60 0.023(2) 0.039(3) 0.036(3) 0.005(2) -0.0049(19) 0.0042(19)
C61 0.026(2) 0.028(2) 0.039(3) -0.0068(19) 0.0046(19) -0.0043(18)
C62 0.034(3) 0.050(3) 0.027(2) -0.006(2) 0.000(2) -0.006(2)
C63 0.022(2) 0.051(3) 0.055(3) -0.010(3) -0.003(2) -0.003(2)
C64 0.023(2) 0.047(3) 0.064(4) -0.001(3) 0.017(2) -0.006(2)
C65 0.048(3) 0.033(3) 0.067(4) 0.022(3) 0.025(3) 0.004(2)
C66 0.032(3) 0.030(2) 0.057(3) 0.008(2) 0.014(2) 0.0060(19)
C67 0.029(2) 0.024(2) 0.040(3) 0.0043(19) 0.0030(19) -0.0013(18)
C68 0.037(3) 0.023(2) 0.040(3) 0.0073(19) 0.002(2) 0.0071(19)
C69 0.054(3) 0.023(2) 0.046(3) 0.000(2) -0.016(2) 0.002(2)
C70 0.029(3) 0.034(3) 0.074(4) 0.016(3) -0.010(3) -0.007(2)
C71 0.033(3) 0.065(4) 0.052(3) 0.008(3) 0.007(2) 0.004(3)
C72 0.030(3) 0.070(4) 0.038(3) 0.001(3) 0.007(2) 0.003(2)
C73 0.030(2) 0.022(2) 0.029(2) -0.0028(17) -0.0061(18) -0.0029(17)
C74 0.034(2) 0.031(2) 0.028(2) -0.0046(19) -0.0005(19) 0.0022(19)
C75 0.034(2) 0.018(2) 0.041(3) 0.0020(18) -0.010(2) 0.0030(18)
C76 0.038(3) 0.027(2) 0.043(3) 0.002(2) -0.009(2) -0.010(2)
C77 0.044(3) 0.036(3) 0.038(3) 0.002(2) 0.009(2) -0.014(2)
C78 0.039(3) 0.027(2) 0.050(3) -0.007(2) 0.008(2) 0.001(2)
C79 0.035(2) 0.025(2) 0.029(2) -0.0061(18) 0.0066(19) -0.0038(18)
C80 0.043(3) 0.026(2) 0.048(3) -0.006(2) 0.012(2) -0.007(2)
C81 0.049(3) 0.048(3) 0.042(3) -0.010(2) 0.001(2) -0.018(2)
C82 0.064(4) 0.037(3) 0.050(3) -0.020(2) 0.023(3) -0.014(3)
C83 0.076(4) 0.017(2) 0.060(4) -0.009(2) 0.014(3) -0.002(2)
C84 0.065(4) 0.034(3) 0.043(3) 0.004(2) 0.005(3) 0.001(3)

loop_
_atom_type_symbol
_atom_type_description
_atom_type_scat_dispersion_real
_atom_type_scat_dispersion_imag
_atom_type_scat_source
C C 0.0033 0.0016 'International Tables Vol C Tables 4.2.6.8 and 6.1.1.4'
H H 0.0000 0.0000 'International Tables Vol C Tables 4.2.6.8 and 6.1.1.4'
B B 0.0013 0.0007 'International Tables Vol C Tables 4.2.6.8 and 6.1.1.4'
N N 0.0061 0.0033 'International Tables Vol C Tables 4.2.6.8 and 6.1.1.4'
F F 0.0171 0.0103 'International Tables Vol C Tables 4.2.6.8 and 6.1.1.4'
Ru Ru -1.2594 0.8363 'International Tables Vol C Tables 4.2.6.8 and 6.1.1.4'

loop_
_geom_angle_atom_site_label_1
_geom_angle_atom_site_label_2
_geom_angle_atom_site_label_3
_geom_angle
N1 Ru1 N4 93.14(14)
N1 Ru1 N6 172.80(15)
N4 Ru1 N6 93.01(14)
N1 Ru1 N3 94.34(14)
N4 Ru1 N3 79.25(14)
N6 Ru1 N3 90.48(13)
N1 Ru1 N5 94.19(15)
N4 Ru1 N5 171.83(15)
N6 Ru1 N5 79.93(14)
N3 Ru1 N5 96.58(14)
N1 Ru1 N2 80.06(14)
N4 Ru1 N2 96.63(14)
N6 Ru1 N2 95.52(14)
N3 Ru1 N2 172.92(13)
N5 Ru1 N2 88.20(14)
C1 N1 C5 116.6(4)
C1 N1 Ru1 129.3(3)
C5 N1 Ru1 114.1(3)
N1 C1 C2 123.2(5)
N1 C1 H1A 118.4
C2 C1 H1A 118.4
C49 B1 C55 113.6(4)
C49 B1 C43 114.9(4)
C55 B1 C43 101.8(3)
C49 B1 C37 100.3(3)
C55 B1 C37 114.0(4)
C43 B1 C37 113.0(3)
C10 N2 C6 117.0(4)
C10 N2 Ru1 129.9(3)
C6 N2 Ru1 113.1(3)
C3 C2 C1 119.4(5)
C3 C2 H2A 120.3
C1 C2 H2A 120.3
C73 B2 C67 100.9(3)
C73 B2 C79 114.9(4)
C67 B2 C79 113.3(4)
C73 B2 C61 112.5(4)
C67 B2 C61 114.6(4)
C79 B2 C61 101.2(3)
C13 N3 C17 116.8(4)
C13 N3 Ru1 128.9(3)
C17 N3 Ru1 114.3(3)
C2 C3 C4 120.5(5)
C2 C3 H3A 119.7
C4 C3 H3A 119.7
C22 N4 C18 118.0(4)
C22 N4 Ru1 128.0(3)
C18 N4 Ru1 113.7(3)
C3 C4 C5 116.1(4)
C3 C4 C11 125.6(5)
C5 C4 C11 118.3(5)
C25 N5 C29 118.5(4)
C25 N5 Ru1 128.3(3)
C29 N5 Ru1 113.2(3)
N1 C5 C4 124.2(4)
N1 C5 C6 116.1(4)
C4 C5 C6 119.7(4)
C34 N6 C30 117.6(4)
C34 N6 Ru1 128.9(3)
C30 N6 Ru1 113.5(3)
N2 C6 C7 122.7(4)
N2 C6 C5 116.6(4)
C7 C6 C5 120.7(4)
C6 C7 C8 117.5(4)
C6 C7 C12 117.9(5)
C8 C7 C12 124.6(4)
C9 C8 C7 119.8(4)
C9 C8 H8A 120.1
C7 C8 H8A 120.1
C8 C9 C10 119.1(5)
C8 C9 H9A 120.5
C10 C9 H9A 120.5
N2 C10 C9 123.9(5)
N2 C10 H10A 118.1
C9 C10 H10A 118.1
C11 C12 C7 121.2(5)
C11 C12 H12A 119.4
C7 C12 H12A 119.4
C12 C11 C4 122.2(5)
C12 C11 H11A 118.9
C4 C11 H11A 118.9
N3 C13 C14 122.3(5)
N3 C13 H13A 118.9
C14 C13 H13A 118.9
C15 C14 C13 120.5(4)
C15 C14 H14A 119.8
C13 C14 H14A 119.8
C14 C15 C16 119.3(4)
C14 C15 H15A 120.4
C16 C15 H15A 120.4
C17 C16 C15 117.1(4)
C17 C16 C23 118.0(4)
C15 C16 C23 125.0(4)
N3 C17 C16 124.1(4)
N3 C17 C18 115.4(4)
C16 C17 C18 120.5(4)
N4 C18 C19 122.2(4)
N4 C18 C17 117.2(4)
C19 C18 C17 120.6(4)
C20 C19 C18 117.6(4)
C20 C19 C24 124.1(5)
C18 C19 C24 118.3(4)
C21 C20 C19 119.9(4)
C21 C20 H20A 120.0
C19 C20 H20A 120.0
C20 C21 C22 119.8(5)
C20 C21 H21A 120.1
C22 C21 H21A 120.1
N4 C22 C21 122.2(5)
N4 C22 H22A 118.9
C21 C22 H22A 118.9
C23 C24 C19 120.6(5)
C23 C24 H24A 119.7
C19 C24 H24A 119.7
C24 C23 C16 122.0(5)
C24 C23 H23A 119.0
C16 C23 H23A 119.0
N5 C25 C26 121.9(5)
N5 C25 H25A 119.0
C26 C25 H25A 119.0
C27 C26 C25 119.2(5)
C27 C26 H26A 120.4
C25 C26 H26A 120.4
C26 C27 C28 120.5(5)
C26 C27 H27A 119.7
C28 C27 H27A 119.7
C27 C28 C29 116.8(5)
C27 C28 C35 124.9(5)
C29 C28 C35 118.3(5)
N5 C29 C28 123.0(5)
N5 C29 C30 116.3(4)
C28 C29 C30 120.7(5)
N6 C30 C31 123.5(5)
N6 C30 C29 117.1(4)
C31 C30 C29 119.4(5)
C32 C31 C30 116.7(5)
C32 C31 C36 124.6(5)
C30 C31 C36 118.7(5)
C33 C32 C31 120.0(5)
C33 C32 H32A 120.0
C31 C32 H32A 120.0
C32 C33 C34 119.3(5)
C32 C33 H33A 120.4
C34 C33 H33A 120.4
N6 C34 C33 122.9(5)
N6 C34 H34A 118.6
C33 C34 H34A 118.6
C35 C36 C31 120.7(5)
C35 C36 H36A 119.6
C31 C36 H36A 119.6
C36 C35 C28 122.1(5)
C36 C35 H35A 118.9
C28 C35 H35A 118.9
C38 C37 C42 112.7(4)
C38 C37 B1 118.9(4)
C42 C37 B1 127.6(4)
F1 C38 C39 116.0(4)
F1 C38 C37 118.8(4)
C39 C38 C37 125.2(4)
C38 C39 F2 121.4(4)
C38 C39 C40 119.3(4)
F2 C39 C40 119.3(4)
C41 C40 F3 121.1(4)
C41 C40 C39 118.1(4)
F3 C40 C39 120.8(4)
F4 C41 C42 120.7(4)
F4 C41 C40 118.3(4)
C42 C41 C40 121.0(4)
C41 C42 F5 116.2(4)
C41 C42 C37 123.6(4)
F5 C42 C37 120.2(4)
C48 C43 C44 112.7(4)
C48 C43 B1 128.6(4)
C44 C43 B1 118.7(4)
F6 C44 C45 116.0(4)
F6 C44 C43 119.0(4)
C45 C44 C43 124.9(4)
F7 C45 C44 121.1(4)
F7 C45 C46 120.2(4)
C44 C45 C46 118.6(4)
F8 C46 C47 121.4(4)
F8 C46 C45 119.5(4)
C47 C46 C45 119.1(4)
F9 C47 C48 121.3(4)
F9 C47 C46 118.7(4)
C48 C47 C46 119.9(4)
F10 C48 C47 114.9(4)
F10 C48 C43 120.4(4)
C47 C48 C43 124.7(4)
C54 C49 C50 112.7(4)
C54 C49 B1 126.9(4)
C50 C49 B1 120.1(4)
F11 C50 C51 116.5(4)
F11 C50 C49 118.9(4)
C51 C50 C49 124.6(4)
F12 C51 C50 121.2(5)
F12 C51 C52 119.0(5)
C50 C51 C52 119.8(5)
F13 C52 C53 121.2(4)
F13 C52 C51 120.6(5)
C53 C52 C51 118.2(4)
F14 C53 C54 121.0(5)
F14 C53 C52 119.2(4)
C54 C53 C52 119.8(5)
F15 C54 C53 114.4(4)
F15 C54 C49 120.8(4)
C53 C54 C49 124.7(5)
C56 C55 C60 113.7(4)
C56 C55 B1 118.5(4)
C60 C55 B1 127.7(4)
F16 C56 C55 120.1(4)
F16 C56 C57 115.5(4)
C55 C56 C57 124.4(5)
F17 C57 C58 120.7(5)
F17 C57 C56 120.4(5)
C58 C57 C56 118.9(5)
F18 C58 C59 121.6(5)
F18 C58 C57 119.6(5)
C59 C58 C57 118.8(4)
F19 C59 C60 121.6(5)
F19 C59 C58 118.5(5)
C60 C59 C58 119.9(5)
F20 C60 C59 114.4(4)
F20 C60 C55 121.4(4)
C59 C60 C55 124.2(5)
C66 C61 C62 113.2(4)
C66 C61 B2 125.1(4)
C62 C61 B2 121.4(4)
F21 C62 C63 115.8(4)
F21 C62 C61 119.5(4)
C63 C62 C61 124.8(5)
F22 C63 C64 119.7(5)
F22 C63 C62 121.0(5)
C64 C63 C62 119.3(5)
F23 C64 C65 119.6(5)
F23 C64 C63 120.7(5)
C65 C64 C63 119.7(4)
F24 C65 C64 120.7(4)
F24 C65 C66 119.9(5)
C64 C65 C66 119.4(5)
F25 C66 C61 121.3(4)
F25 C66 C65 115.0(4)
C61 C66 C65 123.7(5)
C68 C67 C72 112.6(4)
C68 C67 B2 123.3(4)
C72 C67 B2 123.1(4)
F26 C68 C67 119.3(4)
F26 C68 C69 115.5(4)
C67 C68 C69 125.2(4)
F27 C69 C70 119.5(5)
F27 C69 C68 121.0(5)
C70 C69 C68 119.5(5)
F28 C70 C71 121.4(5)
F28 C70 C69 120.1(5)
C71 C70 C69 118.5(5)
C70 C71 F29 119.5(5)
C70 C71 C72 120.0(5)
F29 C71 C72 120.5(5)
F30 C72 C71 114.8(5)
F30 C72 C67 121.1(4)
C71 C72 C67 124.1(5)
C74 C73 C78 112.6(4)
C74 C73 B2 125.3(4)
C78 C73 B2 121.4(4)
F31 C74 C75 115.4(4)
F31 C74 C73 120.0(4)
C75 C74 C73 124.6(4)
F32 C75 C76 119.2(4)
F32 C75 C74 120.3(4)
C76 C75 C74 120.5(4)
F33 C76 C75 121.4(4)
F33 C76 C77 120.1(4)
C75 C76 C77 118.4(4)
F34 C77 C76 120.2(4)
F34 C77 C78 120.1(4)
C76 C77 C78 119.7(4)
F35 C78 C77 116.0(4)
F35 C78 C73 119.9(4)
C77 C78 C73 124.2(4)
C80 C79 C84 113.4(4)
C80 C79 B2 125.5(4)
C84 C79 B2 120.7(4)
F36 C80 C79 120.9(4)
F36 C80 C81 114.7(5)
C79 C80 C81 124.4(5)
F37 C81 C82 119.4(5)
F37 C81 C80 120.8(5)
C82 C81 C80 119.8(5)
F38 C82 C83 121.1(5)
F38 C82 C81 120.2(5)
C83 C82 C81 118.7(5)
F39 C83 C82 120.0(5)
F39 C83 C84 120.4(5)
C82 C83 C84 119.6(5)
F40 C84 C79 120.5(5)
F40 C84 C83 115.4(5)
C79 C84 C83 124.0(5)

loop_
_geom_bond_atom_site_label_1
_geom_bond_atom_site_label_2
_geom_bond_distance
Ru1 N1 2.047(3)
Ru1 N4 2.060(4)
Ru1 N6 2.060(4)
Ru1 N3 2.064(3)
Ru1 N5 2.064(4)
Ru1 N2 2.067(3)
N1 C1 1.338(6)
N1 C5 1.370(5)
C1 C2 1.393(6)
C1 H1A 0.9500
B1 C49 1.643(7)
B1 C55 1.652(7)
B1 C43 1.667(6)
B1 C37 1.668(6)
F1 C38 1.351(5)
N2 C10 1.332(6)
N2 C6 1.372(6)
C2 C3 1.363(8)
C2 H2A 0.9500
B2 C73 1.654(6)
B2 C67 1.660(7)
B2 C79 1.661(6)
B2 C61 1.668(6)
F2 C39 1.355(5)
N3 C13 1.348(6)
N3 C17 1.377(6)
C3 C4 1.402(7)
C3 H3A 0.9500
F3 C40 1.363(5)
N4 C22 1.331(6)
N4 C18 1.372(5)
C4 C5 1.406(6)
C4 C11 1.418(7)
F4 C41 1.354(5)
N5 C25 1.332(6)
N5 C29 1.365(6)
C5 C6 1.430(6)
F5 C42 1.361(5)
N6 C34 1.328(6)
N6 C30 1.350(6)
C6 C7 1.396(6)
F6 C44 1.360(5)
C7 C8 1.402(7)
C7 C12 1.439(7)
F7 C45 1.353(5)
C8 C9 1.363(7)
C8 H8A 0.9500
F8 C46 1.356(5)
C9 C10 1.380(7)
C9 H9A 0.9500
F9 C47 1.352(5)
C10 H10A 0.9500
F10 C48 1.355(5)
C12 C11 1.338(8)
C12 H12A 0.9500
F11 C50 1.354(5)
C11 H11A 0.9500
F12 C51 1.344(6)
C13 C14 1.389(6)
C13 H13A 0.9500
F13 C52 1.346(5)
C14 C15 1.378(7)
C14 H14A 0.9500
F14 C53 1.351(6)
C15 C16 1.399(7)
C15 H15A 0.9500
F15 C54 1.365(5)
C16 C17 1.398(6)
C16 C23 1.437(7)
F16 C56 1.359(5)
C17 C18 1.412(6)
F17 C57 1.355(6)
C18 C19 1.405(6)
F18 C58 1.348(6)
C19 C20 1.403(7)
C19 C24 1.437(7)
F19 C59 1.357(6)
C20 C21 1.345(7)
C20 H20A 0.9500
F20 C60 1.358(5)
C21 C22 1.407(7)
C21 H21A 0.9500
F21 C62 1.339(6)
C22 H22A 0.9500
F22 C63 1.339(6)
C24 C23 1.345(8)
C24 H24A 0.9500
F23 C64 1.353(5)
C23 H23A 0.9500
F24 C65 1.348(6)
C25 C26 1.400(7)
C25 H25A 0.9500
F25 C66 1.360(6)
C26 C27 1.375(9)
C26 H26A 0.9500
F26 C68 1.352(5)
C27 C28 1.392(9)
C27 H27A 0.9500
F27 C69 1.345(6)
C28 C29 1.403(7)
C28 C35 1.417(8)
F28 C70 1.354(6)
C29 C30 1.430(7)
F29 C71 1.363(6)
C30 C31 1.418(7)
F30 C72 1.360(6)
C31 C32 1.397(8)
C31 C36 1.430(8)
F31 C74 1.358(5)
C32 C33 1.365(8)
C32 H32A 0.9500
F32 C75 1.352(5)
C33 C34 1.403(7)
C33 H33A 0.9500
F33 C76 1.340(5)
C34 H34A 0.9500
F34 C77 1.341(6)
C36 C35 1.358(9)
C36 H36A 0.9500
F35 C78 1.345(5)
C35 H35A 0.9500
F36 C80 1.354(6)
C37 C38 1.391(6)
C37 C42 1.394(6)
F37 C81 1.366(6)
C38 C39 1.354(7)
F38 C82 1.353(6)
C39 C40 1.384(6)
F39 C83 1.333(6)
C40 C41 1.362(7)
F40 C84 1.327(6)
C41 C42 1.360(6)
C43 C48 1.385(6)
C43 C44 1.392(6)
C44 C45 1.375(6)
C45 C46 1.377(7)
C46 C47 1.368(7)
C47 C48 1.362(7)
C49 C54 1.381(6)
C49 C50 1.397(6)
C50 C51 1.358(7)
C51 C52 1.384(7)
C52 C53 1.371(7)
C53 C54 1.370(7)
C55 C56 1.370(7)
C55 C60 1.383(6)
C56 C57 1.393(7)
C57 C58 1.371(8)
C58 C59 1.370(8)
C59 C60 1.370(7)
C61 C66 1.386(7)
C61 C62 1.392(7)
C62 C63 1.373(7)
C63 C64 1.363(8)
C64 C65 1.363(8)
C65 C66 1.397(7)
C67 C68 1.370(7)
C67 C72 1.391(6)
C68 C69 1.375(7)
C69 C70 1.366(8)
C70 C71 1.361(8)
C71 C72 1.379(7)
C73 C74 1.388(6)
C73 C78 1.394(7)
C74 C75 1.367(6)
C75 C76 1.363(7)
C76 C77 1.372(7)
C77 C78 1.385(7)
C79 C80 1.374(7)
C79 C84 1.379(7)
C80 C81 1.377(7)
C81 C82 1.372(8)
C82 C83 1.355(8)
C83 C84 1.395(7)

loop_
_geom_torsion_atom_site_label_1
_geom_torsion_atom_site_label_2
_geom_torsion_atom_site_label_3
_geom_torsion_atom_site_label_4
_geom_torsion
N4 Ru1 N1 C1 -83.9(4)
N6 Ru1 N1 C1 127.4(11)
N3 Ru1 N1 C1 -4.5(4)
N5 Ru1 N1 C1 92.4(4)
N2 Ru1 N1 C1 179.9(4)
N4 Ru1 N1 C5 98.8(3)
N6 Ru1 N1 C5 -49.9(13)
N3 Ru1 N1 C5 178.2(3)
N5 Ru1 N1 C5 -84.8(3)
N2 Ru1 N1 C5 2.6(3)
C5 N1 C1 C2 2.1(7)
Ru1 N1 C1 C2 -175.1(4)
N1 Ru1 N2 C10 -179.7(4)
N4 Ru1 N2 C10 88.3(4)
N6 Ru1 N2 C10 -5.4(4)
N3 Ru1 N2 C10 142.4(12)
N5 Ru1 N2 C10 -85.1(4)
N1 Ru1 N2 C6 -1.9(3)
N4 Ru1 N2 C6 -93.9(3)
N6 Ru1 N2 C6 172.4(3)
N3 Ru1 N2 C6 -39.8(14)
N5 Ru1 N2 C6 92.7(3)
N1 C1 C2 C3 -1.3(8)
N1 Ru1 N3 C13 86.1(4)
N4 Ru1 N3 C13 178.5(4)
N6 Ru1 N3 C13 -88.6(4)
N5 Ru1 N3 C13 -8.6(4)
N2 Ru1 N3 C13 123.5(12)
N1 Ru1 N3 C17 -95.3(3)
N4 Ru1 N3 C17 -2.9(3)
N6 Ru1 N3 C17 90.1(3)
N5 Ru1 N3 C17 170.0(3)
N2 Ru1 N3 C17 -57.9(14)
C1 C2 C3 C4 -1.1(8)
N1 Ru1 N4 C22 -89.2(4)
N6 Ru1 N4 C22 87.1(4)
N3 Ru1 N4 C22 177.0(4)
N5 Ru1 N4 C22 117.1(10)
N2 Ru1 N4 C22 -8.9(4)
N1 Ru1 N4 C18 97.6(3)
N6 Ru1 N4 C18 -86.2(3)
N3 Ru1 N4 C18 3.8(3)
N5 Ru1 N4 C18 -56.1(11)
N2 Ru1 N4 C18 177.9(3)
C2 C3 C4 C5 2.5(7)
C2 C3 C4 C11 -178.4(5)
N1 Ru1 N5 C25 -2.4(4)
N4 Ru1 N5 C25 151.2(9)
N6 Ru1 N5 C25 -178.2(4)
N3 Ru1 N5 C25 92.5(4)
N2 Ru1 N5 C25 -82.3(4)
N1 Ru1 N5 C29 176.8(3)
N4 Ru1 N5 C29 -29.6(11)
N6 Ru1 N5 C29 1.0(3)
N3 Ru1 N5 C29 -88.4(3)
N2 Ru1 N5 C29 96.9(3)
C1 N1 C5 C4 -0.6(6)
Ru1 N1 C5 C4 177.1(3)
C1 N1 C5 C6 179.4(4)
Ru1 N1 C5 C6 -2.9(5)
C3 C4 C5 N1 -1.7(7)
C11 C4 C5 N1 179.2(4)
C3 C4 C5 C6 178.3(4)
C11 C4 C5 C6 -0.9(7)
N1 Ru1 N6 C34 143.7(11)
N4 Ru1 N6 C34 -5.0(4)
N3 Ru1 N6 C34 -84.3(4)
N5 Ru1 N6 C34 179.2(4)
N2 Ru1 N6 C34 92.0(4)
N1 Ru1 N6 C30 -36.7(13)
N4 Ru1 N6 C30 174.6(3)
N3 Ru1 N6 C30 95.4(3)
N5 Ru1 N6 C30 -1.2(3)
N2 Ru1 N6 C30 -88.4(3)
C10 N2 C6 C7 0.0(6)
Ru1 N2 C6 C7 -178.1(3)
C10 N2 C6 C5 179.0(4)
Ru1 N2 C6 C5 0.9(5)
N1 C5 C6 N2 1.3(6)
C4 C5 C6 N2 -178.6(4)
N1 C5 C6 C7 -179.7(4)
C4 C5 C6 C7 0.3(6)
N2 C6 C7 C8 0.5(6)
C5 C6 C7 C8 -178.4(4)
N2 C6 C7 C12 -179.9(4)
C5 C6 C7 C12 1.2(6)
C6 C7 C8 C9 -0.4(7)
C12 C7 C8 C9 -179.9(5)
C7 C8 C9 C10 -0.2(7)
C6 N2 C10 C9 -0.7(7)
Ru1 N2 C10 C9 177.0(4)
C8 C9 C10 N2 0.8(7)
C6 C7 C12 C11 -2.3(7)
C8 C7 C12 C11 177.3(5)
C7 C12 C11 C4 1.8(8)
C3 C4 C11 C12 -179.3(5)
C5 C4 C11 C12 -0.2(8)
C17 N3 C13 C14 -1.2(6)
Ru1 N3 C13 C14 177.4(3)
N3 C13 C14 C15 0.1(7)
C13 C14 C15 C16 1.2(7)
C14 C15 C16 C17 -1.4(7)
C14 C15 C16 C23 178.5(5)
C13 N3 C17 C16 0.9(6)
Ru1 N3 C17 C16 -177.9(3)
C13 N3 C17 C18 -179.6(4)
Ru1 N3 C17 C18 1.6(5)
C15 C16 C17 N3 0.4(7)
C23 C16 C17 N3 -179.6(4)
C15 C16 C17 C18 -179.1(4)
C23 C16 C17 C18 0.9(7)
C22 N4 C18 C19 1.9(6)
Ru1 N4 C18 C19 175.8(3)
C22 N4 C18 C17 -178.1(4)
Ru1 N4 C18 C17 -4.1(5)
N3 C17 C18 N4 1.7(6)
C16 C17 C18 N4 -178.8(4)
N3 C17 C18 C19 -178.3(4)
C16 C17 C18 C19 1.3(6)
N4 C18 C19 C20 -3.1(6)
C17 C18 C19 C20 176.8(4)
N4 C18 C19 C24 176.9(4)
C17 C18 C19 C24 -3.2(6)
C18 C19 C20 C21 0.7(7)
C24 C19 C20 C21 -179.3(5)
C19 C20 C21 C22 2.7(7)
C18 N4 C22 C21 1.8(6)
Ru1 N4 C22 C21 -171.2(3)
C20 C21 C22 N4 -4.1(7)
C20 C19 C24 C23 -177.0(5)
C18 C19 C24 C23 2.9(7)
C19 C24 C23 C16 -0.8(8)
C17 C16 C23 C24 -1.2(8)
C15 C16 C23 C24 178.9(5)
C29 N5 C25 C26 2.3(7)
Ru1 N5 C25 C26 -178.6(4)
N5 C25 C26 C27 -1.2(8)
C25 C26 C27 C28 0.1(9)
C26 C27 C28 C29 -0.3(9)
C26 C27 C28 C35 178.9(6)
C25 N5 C29 C28 -2.5(6)
Ru1 N5 C29 C28 178.2(4)
C25 N5 C29 C30 178.7(4)
Ru1 N5 C29 C30 -0.6(5)
C27 C28 C29 N5 1.5(7)
C35 C28 C29 N5 -177.7(5)
C27 C28 C29 C30 -179.8(5)
C35 C28 C29 C30 1.0(7)
C34 N6 C30 C31 3.2(7)
Ru1 N6 C30 C31 -176.5(4)
C34 N6 C30 C29 -179.0(4)
Ru1 N6 C30 C29 1.3(5)
N5 C29 C30 N6 -0.5(6)
C28 C29 C30 N6 -179.3(4)
N5 C29 C30 C31 177.4(4)
C28 C29 C30 C31 -1.4(7)
N6 C30 C31 C32 -2.1(7)
C29 C30 C31 C32 -179.9(5)
N6 C30 C31 C36 179.3(5)
C29 C30 C31 C36 1.5(7)
C30 C31 C32 C33 -0.4(7)
C36 C31 C32 C33 178.1(5)
C31 C32 C33 C34 1.7(8)
C30 N6 C34 C33 -1.8(7)
Ru1 N6 C34 C33 177.8(3)
C32 C33 C34 N6 -0.6(8)
C32 C31 C36 C35 -179.8(6)
C30 C31 C36 C35 -1.3(8)
C31 C36 C35 C28 0.9(9)
C27 C28 C35 C36 -179.9(6)
C29 C28 C35 C36 -0.8(9)
C49 B1 C37 C38 -65.4(5)
C55 B1 C37 C38 56.2(5)
C43 B1 C37 C38 171.8(4)
C49 B1 C37 C42 103.6(5)
C55 B1 C37 C42 -134.7(4)
C43 B1 C37 C42 -19.1(6)
C42 C37 C38 F1 -177.7(4)
B1 C37 C38 F1 -7.1(6)
C42 C37 C38 C39 1.5(7)
B1 C37 C38 C39 172.1(5)
F1 C38 C39 F2 -2.1(7)
C37 C38 C39 F2 178.7(4)
F1 C38 C39 C40 177.2(4)
C37 C38 C39 C40 -2.0(8)
C38 C39 C40 C41 0.4(7)
F2 C39 C40 C41 179.7(5)
C38 C39 C40 F3 -178.2(5)
F2 C39 C40 F3 1.1(7)
F3 C40 C41 F4 0.6(7)
C39 C40 C41 F4 -178.0(4)
F3 C40 C41 C42 -179.9(4)
C39 C40 C41 C42 1.5(7)
F4 C41 C42 F5 -1.8(6)
C40 C41 C42 F5 178.8(4)
F4 C41 C42 C37 177.4(4)
C40 C41 C42 C37 -2.1(7)
C38 C37 C42 C41 0.6(6)
B1 C37 C42 C41 -169.0(4)
C38 C37 C42 F5 179.7(4)
B1 C37 C42 F5 10.1(7)
C49 B1 C43 C48 9.9(6)
C55 B1 C43 C48 -113.3(5)
C37 B1 C43 C48 124.1(5)
C49 B1 C43 C44 -172.5(4)
C55 B1 C43 C44 64.4(5)
C37 B1 C43 C44 -58.3(5)
C48 C43 C44 F6 177.6(4)
B1 C43 C44 F6 -0.4(6)
C48 C43 C44 C45 0.0(7)
B1 C43 C44 C45 -178.0(4)
F6 C44 C45 F7 1.1(7)
C43 C44 C45 F7 178.8(4)
F6 C44 C45 C46 179.7(4)
C43 C44 C45 C46 -2.7(8)
F7 C45 C46 F8 -0.6(7)
C44 C45 C46 F8 -179.2(4)
F7 C45 C46 C47 -178.3(4)
C44 C45 C46 C47 3.2(7)
F8 C46 C47 F9 -1.3(7)
C45 C46 C47 F9 176.3(4)
F8 C46 C47 C48 -178.8(4)
C45 C46 C47 C48 -1.1(7)
F9 C47 C48 F10 -0.5(6)
C46 C47 C48 F10 176.9(4)
F9 C47 C48 C43 -179.1(4)
C46 C47 C48 C43 -1.7(7)
C44 C43 C48 F10 -176.3(4)
B1 C43 C48 F10 1.4(7)
C44 C43 C48 C47 2.2(6)
B1 C43 C48 C47 179.9(4)
C55 B1 C49 C54 -18.9(6)
C43 B1 C49 C54 -135.5(5)
C37 B1 C49 C54 103.1(5)
C55 B1 C49 C50 168.7(4)
C43 B1 C49 C50 52.0(6)
C37 B1 C49 C50 -69.4(5)
C54 C49 C50 F11 -176.1(4)
B1 C49 C50 F11 -2.6(6)
C54 C49 C50 C51 3.0(7)
B1 C49 C50 C51 176.5(4)
F11 C50 C51 F12 -3.1(7)
C49 C50 C51 F12 177.8(4)
F11 C50 C51 C52 176.0(4)
C49 C50 C51 C52 -3.1(8)
F12 C51 C52 F13 0.8(8)
C50 C51 C52 F13 -178.3(5)
F12 C51 C52 C53 178.9(5)
C50 C51 C52 C53 -0.2(8)
F13 C52 C53 F14 0.0(8)
C51 C52 C53 F14 -178.1(5)
F13 C52 C53 C54 -178.7(5)
C51 C52 C53 C54 3.2(8)
F14 C53 C54 F15 0.3(7)
C52 C53 C54 F15 179.0(5)
F14 C53 C54 C49 178.0(5)
C52 C53 C54 C49 -3.3(8)
C50 C49 C54 F15 177.8(4)
B1 C49 C54 F15 4.8(7)
C50 C49 C54 C53 0.2(7)
B1 C49 C54 C53 -172.7(5)
C49 B1 C55 C56 -53.7(5)
C43 B1 C55 C56 70.4(5)
C37 B1 C55 C56 -167.6(4)
C49 B1 C55 C60 130.4(5)
C43 B1 C55 C60 -105.5(5)
C37 B1 C55 C60 16.4(6)
C60 C55 C56 F16 179.1(4)
B1 C55 C56 F16 2.6(6)
C60 C55 C56 C57 -2.2(7)
B1 C55 C56 C57 -178.7(5)
F16 C56 C57 F17 0.1(7)
C55 C56 C57 F17 -178.7(5)
F16 C56 C57 C58 -178.3(4)
C55 C56 C57 C58 2.9(8)
F17 C57 C58 F18 0.3(8)
C56 C57 C58 F18 178.7(4)
F17 C57 C58 C59 179.2(5)
C56 C57 C58 C59 -2.4(8)
F18 C58 C59 F19 -0.3(7)
C57 C58 C59 F19 -179.1(4)
F18 C58 C59 C60 -179.6(4)
C57 C58 C59 C60 1.6(7)
F19 C59 C60 F20 -1.1(6)
C58 C59 C60 F20 178.1(4)
F19 C59 C60 C55 179.7(4)
C58 C59 C60 C55 -1.0(7)
C56 C55 C60 F20 -177.9(4)
B1 C55 C60 F20 -1.8(7)
C56 C55 C60 C59 1.3(7)
B1 C55 C60 C59 177.4(4)
C73 B2 C61 C66 142.4(4)
C67 B2 C61 C66 27.9(6)
C79 B2 C61 C66 -94.5(5)
C73 B2 C61 C62 -45.3(6)
C67 B2 C61 C62 -159.8(4)
C79 B2 C61 C62 77.9(5)
C66 C61 C62 F21 177.7(4)
B2 C61 C62 F21 4.5(7)
C66 C61 C62 C63 -1.6(7)
B2 C61 C62 C63 -174.8(5)
F21 C62 C63 F22 1.0(7)
C61 C62 C63 F22 -179.6(5)
F21 C62 C63 C64 -177.3(5)
C61 C62 C63 C64 2.0(8)
F22 C63 C64 F23 1.9(8)
C62 C63 C64 F23 -179.7(5)
F22 C63 C64 C65 -179.5(5)
C62 C63 C64 C65 -1.1(8)
F23 C64 C65 F24 1.7(8)
C63 C64 C65 F24 -176.9(5)
F23 C64 C65 C66 178.7(5)
C63 C64 C65 C66 0.1(8)
C62 C61 C66 F25 179.9(4)
B2 C61 C66 F25 -7.2(7)
C62 C61 C66 C65 0.5(7)
B2 C61 C66 C65 173.4(5)
F24 C65 C66 F25 -2.2(8)
C64 C65 C66 F25 -179.2(5)
F24 C65 C66 C61 177.2(5)
C64 C65 C66 C61 0.2(8)
C73 B2 C67 C68 -77.5(5)
C79 B2 C67 C68 159.2(4)
C61 B2 C67 C68 43.7(6)
C73 B2 C67 C72 90.4(5)
C79 B2 C67 C72 -33.0(6)
C61 B2 C67 C72 -148.5(4)
C72 C67 C68 F26 -176.3(4)
B2 C67 C68 F26 -7.3(6)
C72 C67 C68 C69 3.6(7)
B2 C67 C68 C69 172.6(4)
F26 C68 C69 F27 -3.0(7)
C67 C68 C69 F27 177.1(4)
F26 C68 C69 C70 174.6(4)
C67 C68 C69 C70 -5.2(7)
F27 C69 C70 F28 -0.1(7)
C68 C69 C70 F28 -177.7(4)
F27 C69 C70 C71 -178.8(5)
C68 C69 C70 C71 3.5(7)
F28 C70 C71 F29 -0.6(8)
C69 C70 C71 F29 178.2(5)
F28 C70 C71 C72 -179.5(5)
C69 C70 C71 C72 -0.7(8)
C70 C71 C72 F30 176.7(5)
F29 C71 C72 F30 -2.2(8)
C70 C71 C72 C67 -0.8(9)
F29 C71 C72 C67 -179.7(5)
C68 C67 C72 F30 -177.9(5)
B2 C67 C72 F30 13.1(8)
C68 C67 C72 C71 -0.6(7)
B2 C67 C72 C71 -169.6(5)
C67 B2 C73 C74 92.9(5)
C79 B2 C73 C74 -144.8(4)
C61 B2 C73 C74 -29.7(6)
C67 B2 C73 C78 -77.1(5)
C79 B2 C73 C78 45.2(6)
C61 B2 C73 C78 160.3(4)
C78 C73 C74 F31 178.7(4)
B2 C73 C74 F31 8.0(7)
C78 C73 C74 C75 -2.4(7)
B2 C73 C74 C75 -173.2(4)
F31 C74 C75 F32 0.7(6)
C73 C74 C75 F32 -178.2(4)
F31 C74 C75 C76 -179.6(4)
C73 C74 C75 C76 1.6(7)
F32 C75 C76 F33 -2.5(7)
C74 C75 C76 F33 177.7(4)
F32 C75 C76 C77 179.9(4)
C74 C75 C76 C77 0.1(7)
F33 C76 C77 F34 3.4(7)
C75 C76 C77 F34 -179.0(4)
F33 C76 C77 C78 -178.3(4)
C75 C76 C77 C78 -0.7(7)
F34 C77 C78 F35 -2.7(7)
C76 C77 C78 F35 179.0(5)
F34 C77 C78 C73 177.9(5)
C76 C77 C78 C73 -0.4(8)
C74 C73 C78 F35 -177.5(4)
B2 C73 C78 F35 -6.4(7)
C74 C73 C78 C77 1.8(7)
B2 C73 C78 C77 173.0(5)
C73 B2 C79 C80 28.1(6)
C67 B2 C79 C80 143.3(4)
C61 B2 C79 C80 -93.5(5)
C73 B2 C79 C84 -160.5(4)
C67 B2 C79 C84 -45.2(6)
C61 B2 C79 C84 78.0(5)
C84 C79 C80 F36 -178.8(4)
B2 C79 C80 F36 -6.9(7)
C84 C79 C80 C81 3.7(7)
B2 C79 C80 C81 175.7(5)
F36 C80 C81 F37 0.1(7)
C79 C80 C81 F37 177.7(5)
F36 C80 C81 C82 -179.6(5)
C79 C80 C81 C82 -2.0(8)
F37 C81 C82 F38 0.3(8)
C80 C81 C82 F38 -180.0(5)
F37 C81 C82 C83 179.2(5)
C80 C81 C82 C83 -1.1(8)
F38 C82 C83 F39 0.2(9)
C81 C82 C83 F39 -178.7(5)
F38 C82 C83 C84 -179.1(5)
C81 C82 C83 C84 2.0(9)
C80 C79 C84 F40 174.9(5)
B2 C79 C84 F40 2.5(8)
C80 C79 C84 C83 -2.6(8)
B2 C79 C84 C83 -175.0(5)
F39 C83 C84 F40 3.0(9)
C82 C83 C84 F40 -177.7(5)
F39 C83 C84 C79 -179.3(5)
C82 C83 C84 C79 -0.1(9)
